data_7201415
loop_
_publ_author_name
'Singh, Devendra'
'Baruah, Jubaraj B.'

_publ_section_title
;
 Different solvates of two isomeric dicarboxylic acids with pyridine
 and quinoline
;
_journal_issue 12
_journal_name_full CrystEngComm
_journal_page_first 2688
_journal_paper_doi 10.1039/b911084d
_journal_volume 11
_journal_year 2009
_chemical_formula_sum 'C48 H34 N6 O8'
_chemical_formula_weight 822.81
_chemical_name_systematic
;
?
;
_space_group_IT_number 2
_symmetry_cell_setting triclinic
_symmetry_space_group_name_Hall '-P 1'
_symmetry_space_group_name_H-M 'P -1'
_atom_sites_solution_hydrogens geom
_atom_sites_solution_primary direct
_atom_sites_solution_secondary difmap
_audit_creation_method SHELXL-97
_cell_angle_alpha 116.061(6)
_cell_angle_beta 95.775(6)
_cell_angle_gamma 107.994(4)
_cell_formula_units_Z 1
_cell_length_a 8.7635(6)
_cell_length_b 11.8723(9)
_cell_length_c 12.1962(14)
_cell_measurement_reflns_used 3148
_cell_measurement_temperature 296(2)
_cell_measurement_theta_max 0.00
_cell_measurement_theta_min 0.00
_cell_volume 1041.85(18)
_computing_cell_refinement 'Bruker SMART'
_computing_data_collection 'Bruker SMART'
_computing_data_reduction 'Bruker SAINT'
_computing_molecular_graphics 'Bruker SHELXTL'
_computing_publication_material 'Bruker SHELXTL'
_computing_structure_refinement 'SHELXL-97 (Sheldrick, 1997)'
_computing_structure_solution 'SHELXS-97 (Sheldrick, 1990)'
_diffrn_ambient_temperature 296(2)
_diffrn_measured_fraction_theta_full 0.948
_diffrn_measured_fraction_theta_max 0.948
_diffrn_measurement_device_type 'CCD area detector'
_diffrn_measurement_method 'phi and omega scans'
_diffrn_radiation_monochromator graphite
_diffrn_radiation_source 'fine-focus sealed tube'
_diffrn_radiation_type MoK\a
_diffrn_radiation_wavelength 0.71073
_diffrn_reflns_av_R_equivalents 0.0253
_diffrn_reflns_av_sigmaI/netI 0.0245
_diffrn_reflns_limit_h_max 9
_diffrn_reflns_limit_h_min -10
_diffrn_reflns_limit_k_max 13
_diffrn_reflns_limit_k_min -13
_diffrn_reflns_limit_l_max 14
_diffrn_reflns_limit_l_min -14
_diffrn_reflns_number 11332
_diffrn_reflns_theta_full 24.50
_diffrn_reflns_theta_max 24.50
_diffrn_reflns_theta_min 1.93
_exptl_absorpt_coefficient_mu 0.093
_exptl_absorpt_correction_type none
_exptl_crystal_colour red
_exptl_crystal_density_diffrn 1.318
_exptl_crystal_density_method 'not measured'
_exptl_crystal_description block
_exptl_crystal_F_000 430
_exptl_crystal_size_max 0.39
_exptl_crystal_size_mid 0.21
_exptl_crystal_size_min 0.18
_refine_diff_density_max 0.302
_refine_diff_density_min -0.223
_refine_diff_density_rms 0.035
_refine_ls_extinction_method none
_refine_ls_goodness_of_fit_ref 1.062
_refine_ls_hydrogen_treatment constr
_refine_ls_matrix_type full
_refine_ls_number_parameters 281
_refine_ls_number_reflns 3292
_refine_ls_number_restraints 0
_refine_ls_restrained_S_all 1.062
_refine_ls_R_factor_all 0.0855
_refine_ls_R_factor_gt 0.0588
_refine_ls_shift/su_max 0.000
_refine_ls_shift/su_mean 0.000
_refine_ls_structure_factor_coef Fsqd
_refine_ls_weighting_details 'calc w=1/[\s^2^(Fo^2^)+(0.0840P)^2^+0.3642P] where P=(Fo^2^+2Fc^2^)/3'
_refine_ls_weighting_scheme calc
_refine_ls_wR_factor_gt 0.1627
_refine_ls_wR_factor_ref 0.1837
_reflns_number_gt 2183
_reflns_number_total 3292
_reflns_threshold_expression >2sigma(I)
_cod_data_source_file b911084d.txt
_cod_data_source_block ndana
_cod_depositor_comments
;
The following automatic conversions were performed:
'_symmetry_cell_setting' value 'Triclinic' changed to 'triclinic'
according to '/home/saulius/struct/CIF-dictionaries/cif_core.dic'
dictionary named 'cif_core.dic' version 2.4.1 from 2010-06-29.

Automatic conversion script
Id: cif_fix_enum 1527 2010-12-29 10:47:43Z saulius 
;
_cod_original_cell_volume 1041.85(16)
_cod_original_sg_symbol_H-M P-1
_cod_database_code 7201415

loop_
_symmetry_equiv_pos_as_xyz
'x, y, z'
'-x, -y, -z'

loop_
_atom_site_label
_atom_site_type_symbol
_atom_site_fract_x
_atom_site_fract_y
_atom_site_fract_z
_atom_site_U_iso_or_equiv
_atom_site_adp_type
_atom_site_occupancy
_atom_site_symmetry_multiplicity
_atom_site_calc_flag
_atom_site_refinement_flags
_atom_site_disorder_assembly
_atom_site_disorder_group
C7 C 0.1382(3) 0.1055(3) 0.2534(2) 0.0602(7) Uani 1 1 d . . .
C2 C -0.0076(3) -0.0059(3) 0.1685(2) 0.0609(7) Uani 1 1 d . . .
C1 C -0.0432(4) -0.1452(3) 0.1499(3) 0.0689(8) Uani 1 1 d . . .
C4 C -0.0881(5) 0.1438(5) 0.1152(3) 0.0873(10) Uani 1 1 d . . .
H4 H -0.1643 0.1567 0.0679 0.105 Uiso 1 1 calc R . .
C3 C -0.1208(4) 0.0160(4) 0.0996(3) 0.0742(9) Uani 1 1 d . . .
H3 H -0.2193 -0.0565 0.0426 0.089 Uiso 1 1 calc R . .
C6 C 0.1695(4) 0.2337(3) 0.2697(3) 0.0782(9) Uani 1 1 d . . .
H6 H 0.2667 0.3074 0.3277 0.094 Uiso 1 1 calc R . .
C5 C 0.0555(5) 0.2524(4) 0.1995(4) 0.0920(10) Uani 1 1 d . . .
H5 H 0.0763 0.3385 0.2095 0.110 Uiso 1 1 calc R . .
C11 C 0.4801(3) 0.0112(3) 0.3518(2) 0.0545(6) Uani 1 1 d . . .
C9 C 0.3273(3) 0.0609(3) 0.5144(2) 0.0553(6) Uani 1 1 d . . .
C8 C 0.2247(3) 0.0994(3) 0.4447(2) 0.0619(7) Uani 1 1 d . . .
C12 C 0.3777(3) 0.0479(3) 0.2796(2) 0.0590(7) Uani 1 1 d . . .
N1 N 0.2561(2) 0.0890(2) 0.33085(19) 0.0581(6) Uani 1 1 d . . .
O3 O 0.3950(2) 0.0422(2) 0.17939(18) 0.0748(6) Uani 1 1 d . . .
O4 O 0.1162(3) 0.1369(2) 0.4815(2) 0.0864(7) Uani 1 1 d . . .
C13 C 0.3016(3) 0.0664(3) 0.6258(2) 0.0662(8) Uani 1 1 d . . .
H13 H 0.2194 0.0944 0.6568 0.079 Uiso 1 1 calc R . .
C14 C 0.6025(3) -0.0304(3) 0.3074(2) 0.0666(8) Uani 1 1 d . . .
H14 H 0.6213 -0.0346 0.2323 0.080 Uiso 1 1 calc R . .
C10 C 0.4514(3) 0.0181(2) 0.4660(2) 0.0500(6) Uani 1 1 d . . .
O1 O -0.2024(3) -0.2240(3) 0.0991(3) 0.1055(8) Uani 1 1 d . . .
H1 H -0.2191 -0.2973 0.0961 0.158 Uiso 1 1 calc R . .
O2 O 0.0589(3) -0.1822(2) 0.1784(3) 0.1021(8) Uani 1 1 d . . .
N2 N 0.7155(4) 0.5427(3) 0.0969(3) 0.0997(9) Uani 1 1 d . . .
C21 C 0.1599(12) 0.6785(6) 0.3669(10) 0.186(4) Uani 1 1 d . . .
H21 H 0.1019 0.7015 0.3175 0.223 Uiso 1 1 calc R . .
N3 N 0.3719(5) 0.6077(4) 0.4086(6) 0.1417(15) Uani 1 1 d . . .
C24 C 0.3268(7) 0.6102(5) 0.5053(6) 0.1244(15) Uani 1 1 d . . .
H24 H 0.3843 0.5858 0.5537 0.149 Uiso 1 1 calc R . .
C15 C 0.6276(8) 0.5238(6) 0.1705(5) 0.1450(19) Uani 1 1 d . . .
H15 H 0.6070 0.5965 0.2286 0.174 Uiso 1 1 calc R . .
C17 C 0.5967(7) 0.2966(6) 0.0822(9) 0.142(2) Uani 1 1 d . . .
H17 H 0.5549 0.2110 0.0756 0.171 Uiso 1 1 calc R . .
C20 C 0.2951(11) 0.6391(7) 0.3389(5) 0.153(2) Uani 1 1 d . . .
H20 H 0.3285 0.6362 0.2680 0.184 Uiso 1 1 calc R . .
C19 C 0.7463(6) 0.4422(7) 0.0202(5) 0.1210(15) Uani 1 1 d . . .
H19 H 0.8121 0.4559 -0.0317 0.145 Uiso 1 1 calc R . .
C18 C 0.6893(9) 0.3191(7) 0.0102(5) 0.141(2) Uani 1 1 d . . .
H18 H 0.7152 0.2497 -0.0476 0.169 Uiso 1 1 calc R . .
C22 C 0.1230(7) 0.6791(6) 0.4756(10) 0.169(3) Uani 1 1 d . . .
H22 H 0.0374 0.7047 0.5024 0.203 Uiso 1 1 calc R . .
C23 C 0.2078(8) 0.6439(6) 0.5402(6) 0.149(2) Uani 1 1 d . . .
H23 H 0.1811 0.6435 0.6120 0.178 Uiso 1 1 calc R . .
C16 C 0.5632(7) 0.4005(9) 0.1665(7) 0.168(2) Uani 1 1 d . . .
H16 H 0.4987 0.3887 0.2197 0.201 Uiso 1 1 calc R . .

loop_
_atom_site_aniso_label
_atom_site_aniso_U_11
_atom_site_aniso_U_22
_atom_site_aniso_U_33
_atom_site_aniso_U_23
_atom_site_aniso_U_13
_atom_site_aniso_U_12
C7 0.0593(16) 0.074(2) 0.0645(16) 0.0410(15) 0.0233(13) 0.0348(15)
C2 0.0614(16) 0.080(2) 0.0614(16) 0.0433(15) 0.0287(14) 0.0372(15)
C1 0.0650(19) 0.081(2) 0.0640(17) 0.0389(16) 0.0225(14) 0.0271(17)
C4 0.095(3) 0.132(3) 0.090(2) 0.075(2) 0.041(2) 0.078(3)
C3 0.0651(17) 0.112(3) 0.0679(18) 0.0537(18) 0.0262(14) 0.0461(17)
C6 0.085(2) 0.077(2) 0.089(2) 0.0474(18) 0.0298(17) 0.0412(18)
C5 0.113(3) 0.103(3) 0.105(3) 0.069(2) 0.042(2) 0.068(3)
C11 0.0495(14) 0.0633(17) 0.0535(14) 0.0284(13) 0.0186(12) 0.0255(12)
C9 0.0520(14) 0.0637(17) 0.0546(14) 0.0281(13) 0.0183(12) 0.0288(13)
C8 0.0594(16) 0.0747(19) 0.0615(16) 0.0337(14) 0.0233(13) 0.0369(15)
C12 0.0539(15) 0.0687(18) 0.0597(16) 0.0336(14) 0.0199(12) 0.0271(13)
N1 0.0555(12) 0.0706(15) 0.0600(13) 0.0351(11) 0.0194(10) 0.0341(11)
O3 0.0754(13) 0.1111(17) 0.0681(12) 0.0570(12) 0.0326(10) 0.0512(12)
O4 0.0897(14) 0.1315(19) 0.0870(14) 0.0652(14) 0.0474(12) 0.0799(15)
C13 0.0615(16) 0.093(2) 0.0618(16) 0.0393(16) 0.0293(13) 0.0480(16)
C14 0.0637(16) 0.098(2) 0.0577(15) 0.0442(16) 0.0297(13) 0.0436(16)
C10 0.0459(13) 0.0540(15) 0.0497(13) 0.0237(11) 0.0168(11) 0.0213(11)
O1 0.0811(16) 0.0966(19) 0.123(2) 0.0601(17) 0.0098(14) 0.0138(14)
O2 0.0838(16) 0.0821(16) 0.147(2) 0.0630(16) 0.0175(15) 0.0356(13)
N2 0.098(2) 0.088(2) 0.105(2) 0.0458(19) 0.0346(19) 0.0270(18)
C21 0.161(7) 0.098(4) 0.239(9) 0.099(5) -0.071(6) -0.003(4)
N3 0.121(3) 0.117(3) 0.144(4) 0.033(3) 0.043(3) 0.042(3)
C24 0.129(4) 0.106(3) 0.122(4) 0.047(3) 0.019(3) 0.046(3)
C15 0.203(6) 0.123(4) 0.153(4) 0.074(4) 0.110(4) 0.091(4)
C17 0.084(3) 0.106(4) 0.237(7) 0.106(5) 0.002(4) 0.018(3)
C20 0.162(6) 0.129(5) 0.113(4) 0.062(4) 0.007(4) -0.002(4)
C19 0.136(4) 0.156(5) 0.109(3) 0.074(3) 0.056(3) 0.086(4)
C18 0.164(6) 0.112(4) 0.124(4) 0.030(3) 0.003(4) 0.081(4)
C22 0.104(4) 0.107(4) 0.283(10) 0.072(5) 0.048(5) 0.063(3)
C23 0.146(5) 0.120(4) 0.159(5) 0.046(4) 0.067(4) 0.055(4)
C16 0.146(5) 0.228(7) 0.242(7) 0.179(7) 0.117(5) 0.097(5)

loop_
_atom_type_symbol
_atom_type_description
_atom_type_scat_dispersion_real
_atom_type_scat_dispersion_imag
_atom_type_scat_source
C C 0.0033 0.0016 'International Tables Vol C Tables 4.2.6.8 and 6.1.1.4'
H H 0.0000 0.0000 'International Tables Vol C Tables 4.2.6.8 and 6.1.1.4'
N N 0.0061 0.0033 'International Tables Vol C Tables 4.2.6.8 and 6.1.1.4'
O O 0.0106 0.0060 'International Tables Vol C Tables 4.2.6.8 and 6.1.1.4'

loop_
_geom_angle_atom_site_label_1
_geom_angle_atom_site_label_2
_geom_angle_atom_site_label_3
_geom_angle
_geom_angle_site_symmetry_1
_geom_angle_site_symmetry_3
_geom_angle_publ_flag
C6 C7 C2 121.2(3) . . ?
C6 C7 N1 118.7(3) . . ?
C2 C7 N1 120.0(2) . . ?
C7 C2 C3 118.0(3) . . ?
C7 C2 C1 121.8(2) . . ?
C3 C2 C1 120.2(3) . . ?
O2 C1 O1 123.1(3) . . ?
O2 C1 C2 125.1(3) . . ?
O1 C1 C2 111.9(3) . . ?
C5 C4 C3 120.7(3) . . ?
C4 C3 C2 120.6(3) . . ?
C7 C6 C5 119.6(3) . . ?
C4 C5 C6 119.9(3) . . ?
C14 C11 C10 120.0(2) . . ?
C14 C11 C12 120.1(2) . . ?
C10 C11 C12 119.9(2) . . ?
C13 C9 C10 120.2(2) . . ?
C13 C9 C8 120.0(2) . . ?
C10 C9 C8 119.8(2) . . ?
O4 C8 N1 120.4(2) . . ?
O4 C8 C9 122.8(2) . . ?
N1 C8 C9 116.8(2) . . ?
O3 C12 N1 120.4(2) . . ?
O3 C12 C11 123.0(2) . . ?
N1 C12 C11 116.6(2) . . ?
C12 N1 C8 125.5(2) . . ?
C12 N1 C7 117.7(2) . . ?
C8 N1 C7 116.2(2) . . ?
C9 C13 C14 120.7(2) . 2_656 ?
C11 C14 C13 120.5(2) . 2_656 ?
C11 C10 C10 119.6(3) . 2_656 ?
C11 C10 C9 121.4(2) . . ?
C10 C10 C9 119.0(3) 2_656 . ?
C19 N2 C15 117.6(4) . . ?
C22 C21 C20 113.4(6) . . ?
C24 N3 C20 119.9(6) . . ?
N3 C24 C23 124.2(6) . . ?
N2 C15 C16 122.5(5) . . ?
C18 C17 C16 118.7(5) . . ?
N3 C20 C21 121.7(6) . . ?
N2 C19 C18 123.9(5) . . ?
C17 C18 C19 119.6(5) . . ?
C23 C22 C21 120.5(6) . . ?
C24 C23 C22 120.4(7) . . ?
C17 C16 C15 117.6(5) . . ?

loop_
_geom_bond_atom_site_label_1
_geom_bond_atom_site_label_2
_geom_bond_distance
_geom_bond_site_symmetry_2
_geom_bond_publ_flag
C7 C6 1.378(4) . ?
C7 C2 1.392(4) . ?
C7 N1 1.446(3) . ?
C2 C3 1.393(4) . ?
C2 C1 1.490(4) . ?
C1 O2 1.196(4) . ?
C1 O1 1.310(4) . ?
C4 C5 1.369(5) . ?
C4 C3 1.374(5) . ?
C6 C5 1.382(4) . ?
C11 C14 1.378(3) . ?
C11 C10 1.411(3) . ?
C11 C12 1.480(4) . ?
C9 C13 1.377(3) . ?
C9 C10 1.413(3) . ?
C9 C8 1.476(4) . ?
C8 O4 1.215(3) . ?
C8 N1 1.403(3) . ?
C12 O3 1.221(3) . ?
C12 N1 1.397(3) . ?
C13 C14 1.393(4) 2_656 ?
C14 C13 1.393(4) 2_656 ?
C10 C10 1.413(5) 2_656 ?
N2 C19 1.280(6) . ?
N2 C15 1.288(5) . ?
C21 C22 1.393(10) . ?
C21 C20 1.421(10) . ?
N3 C24 1.273(6) . ?
N3 C20 1.279(8) . ?
C24 C23 1.276(7) . ?
C15 C16 1.373(8) . ?
C17 C18 1.310(8) . ?
C17 C16 1.355(9) . ?
C19 C18 1.334(8) . ?
C22 C23 1.308(9) . ?

loop_
_geom_torsion_atom_site_label_1
_geom_torsion_atom_site_label_2
_geom_torsion_atom_site_label_3
_geom_torsion_atom_site_label_4
_geom_torsion
_geom_torsion_site_symmetry_1
_geom_torsion_site_symmetry_2
_geom_torsion_site_symmetry_3
_geom_torsion_site_symmetry_4
_geom_torsion_publ_flag
C6 C7 C2 C3 0.5(4) . . . . ?
N1 C7 C2 C3 177.4(2) . . . . ?
C6 C7 C2 C1 -180.0(3) . . . . ?
N1 C7 C2 C1 -3.0(4) . . . . ?
C7 C2 C1 O2 -19.0(4) . . . . ?
C3 C2 C1 O2 160.5(3) . . . . ?
C7 C2 C1 O1 160.2(3) . . . . ?
C3 C2 C1 O1 -20.3(4) . . . . ?
C5 C4 C3 C2 -0.6(5) . . . . ?
C7 C2 C3 C4 0.3(4) . . . . ?
C1 C2 C3 C4 -179.3(3) . . . . ?
C2 C7 C6 C5 -0.9(4) . . . . ?
N1 C7 C6 C5 -177.9(3) . . . . ?
C3 C4 C5 C6 0.2(5) . . . . ?
C7 C6 C5 C4 0.6(5) . . . . ?
C13 C9 C8 O4 0.2(4) . . . . ?
C10 C9 C8 O4 180.0(3) . . . . ?
C13 C9 C8 N1 -178.9(2) . . . . ?
C10 C9 C8 N1 0.8(4) . . . . ?
C14 C11 C12 O3 0.6(4) . . . . ?
C10 C11 C12 O3 -179.0(2) . . . . ?
C14 C11 C12 N1 180.0(2) . . . . ?
C10 C11 C12 N1 0.3(4) . . . . ?
O3 C12 N1 C8 180.0(2) . . . . ?
C11 C12 N1 C8 0.6(4) . . . . ?
O3 C12 N1 C7 8.5(4) . . . . ?
C11 C12 N1 C7 -170.9(2) . . . . ?
O4 C8 N1 C12 179.6(3) . . . . ?
C9 C8 N1 C12 -1.2(4) . . . . ?
O4 C8 N1 C7 -8.8(4) . . . . ?
C9 C8 N1 C7 170.4(2) . . . . ?
C6 C7 N1 C12 -95.7(3) . . . . ?
C2 C7 N1 C12 87.3(3) . . . . ?
C6 C7 N1 C8 92.0(3) . . . . ?
C2 C7 N1 C8 -85.0(3) . . . . ?
C10 C9 C13 C14 0.2(4) . . . 2_656 ?
C8 C9 C13 C14 180.0(3) . . . 2_656 ?
C10 C11 C14 C13 0.2(4) . . . 2_656 ?
C12 C11 C14 C13 -179.4(3) . . . 2_656 ?
C14 C11 C10 C10 -0.2(4) . . . 2_656 ?
C12 C11 C10 C10 179.5(3) . . . 2_656 ?
C14 C11 C10 C9 179.7(2) . . . . ?
C12 C11 C10 C9 -0.6(4) . . . . ?
C13 C9 C10 C11 179.8(2) . . . . ?
C8 C9 C10 C11 0.0(4) . . . . ?
C13 C9 C10 C10 -0.3(4) . . . 2_656 ?
C8 C9 C10 C10 180.0(3) . . . 2_656 ?
C20 N3 C24 C23 -0.7(8) . . . . ?
C19 N2 C15 C16 -1.9(8) . . . . ?
C24 N3 C20 C21 0.6(8) . . . . ?
C22 C21 C20 N3 0.2(9) . . . . ?
C15 N2 C19 C18 1.6(7) . . . . ?
C16 C17 C18 C19 -0.8(9) . . . . ?
N2 C19 C18 C17 -0.3(8) . . . . ?
C20 C21 C22 C23 -0.9(9) . . . . ?
N3 C24 C23 C22 0.0(9) . . . . ?
C21 C22 C23 C24 0.9(10) . . . . ?
C18 C17 C16 C15 0.6(9) . . . . ?
N2 C15 C16 C17 0.8(10) . . . . ?
